data_2202697
loop_
_publ_author_name
'Siero\'n, Les\/law'

_publ_section_title
<i>catena</i>-Poly[[aqua(diformato-\k<i>O</i>)copper(II)]-\m-1,4-diazabicyclo[2.2.2]octane-\k^2^<i>N</i>:<i>N</i>']
_journal_issue 9
_journal_name_full 'Acta Crystallographica Section E'
_journal_page_first m803
_journal_page_last m805
_journal_paper_doi 10.1107/S1600536803017434
_journal_volume 59
_journal_year 2003
_chemical_formula_iupac '[Cu (C H O2)2 (C6 H12 N2) (H2 O)]'
_chemical_formula_moiety 'C8 H16 Cu N2 O5'
_chemical_formula_sum 'C8 H16 Cu N2 O5'
_chemical_formula_weight 283.77
_chemical_name_systematic
;
catena-Poly[[aqua(diformato-\kO)copper(II)]-\m-1,4-diazabicyclo[2.2.2]octane-
\k^2^N:N']
;
_space_group_IT_number 59
_symmetry_cell_setting orthorhombic
_symmetry_space_group_name_Hall '-P 2ab 2a'
_symmetry_space_group_name_H-M 'P m m n :2'
_atom_sites_solution_hydrogens difmap
_atom_sites_solution_primary direct
_atom_sites_solution_secondary direct
_cell_angle_alpha 90
_cell_angle_beta 90
_cell_angle_gamma 90
_cell_formula_units_Z 2
_cell_length_a 6.8084(13)
_cell_length_b 12.071(2)
_cell_length_c 6.4224(15)
_cell_measurement_reflns_used 38
_cell_measurement_temperature 293
_cell_measurement_theta_max 18
_cell_measurement_theta_min 5
_cell_volume 527.82(18)
_computing_cell_refinement P3
_computing_data_collection 'P3 (Siemens, 1993)'
_computing_data_reduction 'XDISK in SHELXTL/PC (Sheldrick, 1990)'
_computing_molecular_graphics 'XP in SHELXTL/PC'
_computing_publication_material 'PLATON (Spek, 1990)'
_computing_structure_refinement 'SHELXL97 (Sheldrick, 1997b)'
_computing_structure_solution 'SHELXS97 (Sheldrick, 1997a)'
_diffrn_ambient_temperature 293
_diffrn_measured_fraction_theta_full 1.000
_diffrn_measured_fraction_theta_max 1.000
_diffrn_measurement_device_type 'Siemens P3'
_diffrn_measurement_method \w-2\q
_diffrn_radiation_monochromator graphite
_diffrn_radiation_source 'FK60-10 Siemens Mo tube'
_diffrn_radiation_type MoK\a
_diffrn_radiation_wavelength 0.71073
_diffrn_reflns_av_R_equivalents 0.0000
_diffrn_reflns_av_sigmaI/netI 0.0113
_diffrn_reflns_limit_h_max 8
_diffrn_reflns_limit_h_min 0
_diffrn_reflns_limit_k_max 15
_diffrn_reflns_limit_k_min 0
_diffrn_reflns_limit_l_max 8
_diffrn_reflns_limit_l_min 0
_diffrn_reflns_number 719
_diffrn_reflns_theta_full 28.00
_diffrn_reflns_theta_max 28.00
_diffrn_reflns_theta_min 3.17
_diffrn_standards_decay_% 0
_diffrn_standards_interval_count 100
_diffrn_standards_number 3
_exptl_absorpt_coefficient_mu 2.078
_exptl_absorpt_correction_T_max 0.661
_exptl_absorpt_correction_T_min 0.557
_exptl_absorpt_correction_type psi-scan
_exptl_absorpt_process_details '(North et al., 1968)'
_exptl_crystal_colour turquoise
_exptl_crystal_density_diffrn 1.786
_exptl_crystal_density_method 'not measured'
_exptl_crystal_description prism
_exptl_crystal_F_000 294
_exptl_crystal_size_max 0.30
_exptl_crystal_size_mid 0.20
_exptl_crystal_size_min 0.20
_refine_diff_density_max 0.388
_refine_diff_density_min -0.486
_refine_ls_extinction_method none
_refine_ls_goodness_of_fit_ref 1.227
_refine_ls_hydrogen_treatment refall
_refine_ls_matrix_type full
_refine_ls_number_constraints 0
_refine_ls_number_parameters 66
_refine_ls_number_reflns 719
_refine_ls_number_restraints 0
_refine_ls_restrained_S_all 1.227
_refine_ls_R_factor_all 0.0236
_refine_ls_R_factor_gt 0.0232
_refine_ls_shift/su_max <0.001
_refine_ls_shift/su_mean 0.000
_refine_ls_structure_factor_coef Fsqd
_refine_ls_weighting_details 'calc w = 1/[\s^2^(Fo^2^)+(0.0345P)^2^+0.21P] where P = (Fo^2^+2Fc^2^)/3'
_refine_ls_weighting_scheme calc
_refine_ls_wR_factor_gt 0.0615
_refine_ls_wR_factor_ref 0.0618
_reflns_number_gt 710
_reflns_number_total 719
_reflns_threshold_expression I>2\s(I)
_cod_data_source_file lh6095.cif
_cod_data_source_block I
_cod_depositor_comments
;
The following automatic conversions were performed:

'_exptl_absorpt_correction_type' value 'psi scan' changed to
'psi-scan' according to
/home/saulius/struct/CIF-dictionaries/cif_core.dic dictionary named
'cif_core.dic' version 2.4.1 from 2010-06-29.

Automatic conversion script
Id: cif_fix_values 1715 2011-07-08 13:25:40Z adriana 
;
_cod_original_cell_volume 527.80(19)
_cod_original_sg_symbol_H-M 'P m m n'
_cod_database_code 2202697
_cod_database_fobs_code 2202697

loop_
_symmetry_equiv_pos_as_xyz
x,y,z
1/2-x,1/2-y,z
1/2+x,-y,-z
-x,1/2+y,-z
-x,-y,-z
1/2+x,1/2+y,-z
1/2-x,y,z
x,1/2-y,z

loop_
_atom_site_aniso_label
_atom_site_aniso_U_11
_atom_site_aniso_U_22
_atom_site_aniso_U_33
_atom_site_aniso_U_12
_atom_site_aniso_U_13
_atom_site_aniso_U_23
Cu 0.0165(2) 0.0164(2) 0.0212(2) 0 0 0
O1 0.0450(15) 0.0361(14) 0.0211(11) 0 0 0
O2 0.0275(8) 0.0212(7) 0.0382(8) 0 0 -0.0071(7)
O3 0.109(2) 0.0426(12) 0.0373(10) 0 0 0.0064(10)
N1 0.0180(7) 0.0182(8) 0.0229(8) 0 -0.0003(6) 0
C2 0.0381(13) 0.0194(10) 0.0370(11) 0 0 -0.0021(9)
C3 0.0217(11) 0.0467(14) 0.0212(9) 0 -0.0009(8) 0
C4 0.0206(8) 0.0337(9) 0.0537(10) -0.0016(7) -0.0027(7) 0.0226(8)

loop_
_atom_site_label
_atom_site_fract_x
_atom_site_fract_y
_atom_site_fract_z
_atom_site_U_iso_or_equiv
_atom_site_thermal_displace_type
_atom_site_calc_flag
_atom_site_refinement_flags
_atom_site_occupancy
_atom_site_type_symbol
Cu 0.25 0.25 0.33505(5) 0.01800(10) Uani . . 1 Cu
O1 0.25 0.25 0.6835(4) 0.0341(8) Uani . . 1 O
O2 0.25 0.08926(14) 0.2903(3) 0.0290(4) Uani . . 1 O
O3 0.25 0.0745(2) -0.0562(4) 0.0630(8) Uani . . 1 O
N1 0.5573(3) 0.25 0.3413(3) 0.0197(4) Uani . . 1 N
C2 0.25 0.03800(19) 0.1200(4) 0.0315(7) Uani . . 1 C
C3 0.6379(3) 0.25 0.1269(4) 0.0299(7) Uani . . 1 C
C4 0.6384(2) 0.15119(16) 0.4490(3) 0.0360(5) Uani . . 1 C
H1 0.25 0.316(3) 0.761(8) 0.074(13) Uiso . . 1 H
H2 0.25 -0.041(3) 0.139(5) 0.039(9) Uiso . . 1 H
H3 0.588(4) 0.313(2) 0.068(5) 0.054(7) Uiso . . 1 H
H4A 0.585(5) 0.089(3) 0.385(5) 0.083(11) Uiso . . 1 H
H4B 0.580(5) 0.154(3) 0.591(6) 0.079(10) Uiso . . 1 H

loop_
_atom_type_symbol
_atom_type_description
_atom_type_scat_dispersion_real
_atom_type_scat_dispersion_imag
_atom_type_scat_source
O O 0.0106 0.0060 'International Tables Vol C Tables 4.2.6.8 and 6.1.1.4'
N N 0.0061 0.0033 'International Tables Vol C Tables 4.2.6.8 and 6.1.1.4'
Cu Cu 0.3201 1.2651 'International Tables Vol C Tables 4.2.6.8 and 6.1.1.4'
H H 0.0000 0.0000 'International Tables Vol C Tables 4.2.6.8 and 6.1.1.4'
C C 0.0033 0.0016 'International Tables Vol C Tables 4.2.6.8 and 6.1.1.4'

loop_
_geom_angle_atom_site_label_1
_geom_angle_atom_site_label_2
_geom_angle_atom_site_label_3
_geom_angle_site_symmetry_1
_geom_angle_site_symmetry_3
_geom_angle
_geom_angle_publ_flag
O1 Cu O2 . . 98.42(6) yes
O1 Cu N1 . . 88.90(5) yes
O2 Cu N1 . . 90.160(10) yes
O2 Cu O2 . 2_555 163.16(11) yes
N1 Cu N1 . 2_555 177.81(9) yes
Cu O2 C2 . . 127.92(16) no
H1 O1 H1 . 2_555 116(4) no
Cu O1 H1 . . 122(3) no
Cu N1 C3 . . 110.63(14) no
Cu N1 C4 . . 112.37(10) no
C4 N1 C4 . 8_555 106.85(16) no
C3 N1 C4 . . 107.16(12) no
O2 C2 O3 . . 129.2(2) no
N1 C3 C3 . 2_655 111.7(2) no
N1 C4 C4 . 7_655 111.82(15) no
O2 C2 H2 . . 112.2(19) no
O3 C2 H2 . . 118.6(19) no
N1 C3 H3 . . 104(2) no
C3 C3 H3 2_655 . 111.8(17) no
H3 C3 H3 . 8_555 112(3) no
N1 C4 H4A . . 107(2) no
N1 C4 H4B . . 105(2) no
H4A C4 H4B . . 106(3) no
C4 C4 H4A 7_655 . 113(2) no
C4 C4 H4B 7_655 . 114(2) no

loop_
_geom_bond_atom_site_label_1
_geom_bond_atom_site_label_2
_geom_bond_site_symmetry_2
_geom_bond_distance
_geom_bond_publ_flag
Cu O1 . 2.238(2) yes
Cu O2 . 1.962(2) yes
Cu N1 . 2.093(2) yes
O2 C2 . 1.257(3) yes
O3 C2 . 1.214(4) yes
O1 H1 . 0.94(4) no
N1 C3 . 1.482(3) no
N1 C4 . 1.485(2) no
C3 C3 2_655 1.526(4) no
C4 C4 7_655 1.520(3) no
C2 H2 . 0.97(3) no
C3 H3 . 0.92(3) no
C4 H4A . 0.93(4) no
C4 H4B . 1.00(4) no

loop_
_geom_hbond_atom_site_label_D
_geom_hbond_atom_site_label_H
_geom_hbond_atom_site_label_A
_geom_hbond_site_symmetry_A
_geom_hbond_distance_DH
_geom_hbond_distance_HA
_geom_hbond_distance_DA
_geom_hbond_angle_DHA
_geom_hbond_publ_flag
O1 H1 O3 2_556 0.94(4) 1.77(4) 2.699(3) 170(4) yes

loop_
_geom_torsion_atom_site_label_1
_geom_torsion_atom_site_label_2
_geom_torsion_atom_site_label_3
_geom_torsion_atom_site_label_4
_geom_torsion_site_symmetry_4
_geom_torsion
_geom_torsion_publ_flag
N1 Cu O2 C2 . -91.09(5) no
O1 Cu N1 C4 . 60.28(12) no
O2 Cu N1 C3 . 81.58(6) no
O2 Cu N1 C4 . -38.15(13) no
Cu N1 C4 C4 7_655 178.97(12) no
C3 N1 C4 C4 7_655 57.25(19) no
